data_7039290
loop_
_publ_author_name
'Karmakar, Subhendu'
'Chatterjee, Saptarshi'
'Purkait, Kallol'
'Mukherjee, Arindam'

_publ_section_title
;
 Anticancer activity of a chelating nitrogen mustard bearing
 tetrachloridoplatinum(iv) complex: better stability yet equipotent to the
 Pt(ii) analogue.
;
_journal_issue 29
_journal_name_full 'Dalton transactions (Cambridge, England : 2003)'
_journal_page_first 11710
_journal_page_last 11722
_journal_paper_doi 10.1039/c6dt00831c
_journal_volume 45
_journal_year 2016
_chemical_formula_moiety 'C10 H14 Cl6 N2 Pt'
_chemical_formula_sum 'C10 H14 Cl6 N2 Pt'
_chemical_formula_weight 570.02
_chemical_name_systematic
;
 ? 
;
_space_group_crystal_system monoclinic
_space_group_IT_number 15
_space_group_name_Hall '-I 2ya'
_space_group_name_H-M_alt 'I 1 2/a 1'
_symmetry_space_group_name_Hall '-I 2ya'
_symmetry_space_group_name_H-M 'I 1 2/a 1'
_atom_sites_solution_hydrogens geom
_atom_sites_solution_primary direct
_atom_sites_solution_secondary difmap
_audit_creation_date 2016-02-26
_audit_creation_method
;
  Olex2 1.2-ac2
  (compiled 2012.03.27 svn.r2268, GUI svn.r4156)
;
_audit_update_record
;
2016-02-26 deposited with the CCDC.
2016-05-16 downloaded from the CCDC.
;
_cell_angle_alpha 90.00
_cell_angle_beta 93.040(2)
_cell_angle_gamma 90.00
_cell_formula_units_Z 8
_cell_length_a 13.2902(3)
_cell_length_b 7.45130(17)
_cell_length_c 31.5320(7)
_cell_measurement_reflns_used 6045
_cell_measurement_temperature 100.01(10)
_cell_measurement_theta_max 26.3240
_cell_measurement_theta_min 2.5800
_cell_volume 3118.20(12)
_computing_cell_refinement
;
CrysAlisPro, Agilent Technologies,
Version 1.171.37.33c (release 11-04-2014 CrysAlis171 .NET)
(compiled Apr 11 2014,15:12:41)
;
_computing_data_collection
;
CrysAlisPro, Agilent Technologies,
Version 1.171.37.33c (release 11-04-2014 CrysAlis171 .NET)
(compiled Apr 11 2014,15:12:41)
;
_computing_data_reduction
;
CrysAlisPro, Agilent Technologies,
Version 1.171.37.33c (release 11-04-2014 CrysAlis171 .NET)
(compiled Apr 11 2014,15:12:41)
;
_computing_molecular_graphics
;
O. V. Dolomanov, L. J. Bourhis, R. J. Gildea, J. A. K. Howard and H. Puschmann,
OLEX2: a complete structure solution, refinement and analysis program.
J. Appl. Cryst. (2009). 42, 339-341.
;
_computing_publication_material
;
O. V. Dolomanov, L. J. Bourhis, R. J. Gildea, J. A. K. Howard and H. Puschmann,
OLEX2: a complete structure solution, refinement and analysis program.
J. Appl. Cryst. (2009). 42, 339-341.
;
_computing_structure_refinement
;
SHELXL, G.M. Sheldrick, Acta Cryst.
(2008). A64, 112-122
;
_computing_structure_solution
;
SHELXS, G.M. Sheldrick, Acta Cryst.
(2008). A64, 112-122
;
_diffrn_ambient_environment N~2~
_diffrn_ambient_temperature 100.01(10)
_diffrn_detector 'CCD plate'
_diffrn_detector_area_resol_mean 7.9580
_diffrn_detector_type Eos
_diffrn_measured_fraction_theta_full 0.9991
_diffrn_measured_fraction_theta_max 0.9991
_diffrn_measurement_details
;
  1 omega   34.00  107.00   1.0000    9.0000
omega____ theta____ kappa____ phi______ frames
    -       30.5100   57.0000   90.0000 73

  2 omega   34.00  107.00   1.0000    9.0000
omega____ theta____ kappa____ phi______ frames
    -       30.5100   57.0000  -30.0000 73

  3 omega   33.00  106.00   1.0000    9.0000
omega____ theta____ kappa____ phi______ frames
    -       30.5100   57.0000 -150.0000 73

  4 omega   36.00  120.00   1.0000    9.0000
omega____ theta____ kappa____ phi______ frames
    -       30.5100  178.0000 -120.0000 84

  5 omega   35.00  118.00   1.0000    9.0000
omega____ theta____ kappa____ phi______ frames
    -       30.5100  178.0000    0.0000 83

  6 omega   35.00  116.00   1.0000    9.0000
omega____ theta____ kappa____ phi______ frames
    -       30.5100  178.0000  120.0000 81
;
_diffrn_measurement_device 'four-circle diffractometer'
_diffrn_measurement_device_type 'SuperNova, Dual, Cu at zero, Eos'
_diffrn_measurement_method '\w scans'
_diffrn_orient_matrix_UB_11 0.0207548000
_diffrn_orient_matrix_UB_12 0.0802849000
_diffrn_orient_matrix_UB_13 -0.0078842000
_diffrn_orient_matrix_UB_21 0.0226204000
_diffrn_orient_matrix_UB_22 0.0185472000
_diffrn_orient_matrix_UB_23 0.0204110000
_diffrn_orient_matrix_UB_31 0.0437444000
_diffrn_orient_matrix_UB_32 -0.0476873000
_diffrn_orient_matrix_UB_33 -0.0053492000
_diffrn_radiation_monochromator mirror
_diffrn_radiation_probe x-ray
_diffrn_radiation_type 'Mo K\a'
_diffrn_radiation_wavelength 0.71073
_diffrn_reflns_av_R_equivalents 0.0269
_diffrn_reflns_av_unetI/netI 0.0274
_diffrn_reflns_limit_h_max 16
_diffrn_reflns_limit_h_min -16
_diffrn_reflns_limit_k_max 9
_diffrn_reflns_limit_k_min -8
_diffrn_reflns_limit_l_max 39
_diffrn_reflns_limit_l_min -39
_diffrn_reflns_number 10232
_diffrn_reflns_theta_full 26.37
_diffrn_reflns_theta_max 26.37
_diffrn_reflns_theta_min 2.59
_diffrn_source 'SuperNova (Mo) X-ray Source'
_exptl_absorpt_coefficient_mu 10.014
_exptl_absorpt_correction_T_max 1.00000
_exptl_absorpt_correction_T_min 0.32091
_exptl_absorpt_correction_type multi-scan
_exptl_absorpt_process_details
;
CrysAlisPro, Agilent Technologies,
Version 1.171.37.33c (release 11-04-2014 CrysAlis171 .NET)
(compiled Apr 11 2014,15:12:41)
Empirical absorption correction using spherical harmonics,
 implemented in SCALE3 ABSPACK scaling algorithm.
Empirical absorption correction using spherical harmonics,
 implemented in SCALE3 ABSPACK scaling algorithm.
;
_exptl_crystal_colour yellow
_exptl_crystal_density_diffrn 2.428
_exptl_crystal_density_method 'not measured'
_exptl_crystal_F_000 2144
_exptl_crystal_size_max 0.2622
_exptl_crystal_size_mid 0.1011
_exptl_crystal_size_min 0.0451
_refine_diff_density_max 0.871
_refine_diff_density_min -0.879
_refine_diff_density_rms 0.131
_refine_ls_extinction_method none
_refine_ls_goodness_of_fit_ref 1.066
_refine_ls_hydrogen_treatment mixed
_refine_ls_matrix_type full
_refine_ls_number_parameters 172
_refine_ls_number_reflns 3188
_refine_ls_number_restraints 0
_refine_ls_restrained_S_all 1.066
_refine_ls_R_factor_all 0.0220
_refine_ls_R_factor_gt 0.0197
_refine_ls_shift/su_max 0.001
_refine_ls_shift/su_mean 0.000
_refine_ls_structure_factor_coef Fsqd
_refine_ls_weighting_details 'calc w=1/[\s^2^(Fo^2^)+(0.0221P)^2^+0.7712P] where P=(Fo^2^+2Fc^2^)/3'
_refine_ls_weighting_scheme calc
_refine_ls_wR_factor_gt 0.0471
_refine_ls_wR_factor_ref 0.0490
_reflns_number_gt 2917
_reflns_number_total 3188
_reflns_threshold_expression >2sigma(I)
_cod_data_source_file c6dt00831c2.cif
_cod_data_source_block 1a
_cod_depositor_comments 'Adding full bibliography for 7039290.cif.'
_cod_original_cell_volume 3118.19(13)
_cod_database_code 7039290
_chemical_oxdiff_formula C10H14N2Cl6Pt1
_reflns_odcompleteness_completeness 99.91
_reflns_odcompleteness_iscentric 1
_reflns_odcompleteness_theta 26.32

loop_
_space_group_symop_id
_space_group_symop_operation_xyz
1 'x, y, z'
2 '-x+1/2, y, -z'
3 'x+1/2, y+1/2, z+1/2'
4 '-x+1, y+1/2, -z+1/2'
5 '-x, -y, -z'
6 'x-1/2, -y, z'
7 '-x+1/2, -y+1/2, -z+1/2'
8 'x, -y+1/2, z+1/2'

loop_
_atom_site_label
_atom_site_type_symbol
_atom_site_fract_x
_atom_site_fract_y
_atom_site_fract_z
_atom_site_U_iso_or_equiv
_atom_site_adp_type
_atom_site_occupancy
_atom_site_symmetry_multiplicity
_atom_site_calc_flag
_atom_site_refinement_flags
Pt1 Pt 0.398551(9) 0.497657(13) 0.348962(4) 0.00826(6) Uani 1 1 d .
Cl1 Cl 0.51334(5) 0.65903(10) 0.31072(2) 0.01217(16) Uani 1 1 d .
Cl4 Cl 0.27861(5) 0.33076(9) 0.38236(2) 0.01291(16) Uani 1 1 d .
Cl6 Cl 0.39603(6) 0.63007(10) 0.51067(2) 0.01627(17) Uani 1 1 d .
Cl2 Cl 0.38946(5) 0.28357(10) 0.29563(2) 0.01299(16) Uani 1 1 d .
Cl3 Cl 0.52794(5) 0.33367(9) 0.38245(2) 0.01290(16) Uani 1 1 d .
Cl5 Cl 0.64295(6) 0.90508(11) 0.46466(3) 0.0241(2) Uani 1 1 d .
N1 N 0.28584(18) 0.6507(3) 0.32247(8) 0.0105(5) Uani 1 1 d .
N2 N 0.40011(18) 0.7132(3) 0.39459(8) 0.0093(5) Uani 1 1 d .
C9 C 0.3237(2) 0.6872(4) 0.42826(9) 0.0120(6) Uani 1 1 d .
H9A H 0.2588 0.6596 0.4142 0.014 Uiso 1 1 calc R
H9B H 0.3167 0.7994 0.4434 0.014 Uiso 1 1 calc R
C5 C 0.2837(2) 0.8222(4) 0.33664(10) 0.0117(6) Uani 1 1 d .
C10 C 0.3502(3) 0.5399(4) 0.46032(11) 0.0135(7) Uani 1 1 d .
H10A H 0.4013 0.4627 0.4492 0.016 Uiso 1 1 calc R
H10B H 0.2909 0.4674 0.4644 0.016 Uiso 1 1 calc R
C6 C 0.3665(2) 0.8736(4) 0.36830(10) 0.0113(6) Uani 1 1 d .
H6A H 0.3430 0.9671 0.3868 0.014 Uiso 1 1 calc R
H6B H 0.4231 0.9207 0.3536 0.014 Uiso 1 1 calc R
C2 C 0.1404(2) 0.7022(4) 0.27735(10) 0.0133(7) Uani 1 1 d .
H2 H 0.0921 0.6597 0.2574 0.016 Uiso 1 1 calc R
C7 C 0.5049(2) 0.7412(4) 0.41437(10) 0.0114(6) Uani 1 1 d .
H7A H 0.5521 0.7453 0.3920 0.014 Uiso 1 1 calc R
H7B H 0.5226 0.6389 0.4323 0.014 Uiso 1 1 calc R
C3 C 0.1383(2) 0.8794(4) 0.29080(10) 0.0134(7) Uani 1 1 d .
H3 H 0.0892 0.9574 0.2796 0.016 Uiso 1 1 calc R
C4 C 0.2095(2) 0.9393(4) 0.32092(10) 0.0125(6) Uani 1 1 d .
H4 H 0.2078 1.0571 0.3306 0.015 Uiso 1 1 calc R
C8 C 0.5169(2) 0.9115(4) 0.44086(10) 0.0140(7) Uani 1 1 d .
H8A H 0.4679 0.9144 0.4626 0.017 Uiso 1 1 calc R
H8B H 0.5075 1.0170 0.4230 0.017 Uiso 1 1 calc R
C1 C 0.2149(2) 0.5904(4) 0.29388(10) 0.0123(6) Uani 1 1 d .
H1 H 0.2163 0.4713 0.2852 0.015 Uiso 1 1 calc R

loop_
_atom_site_aniso_label
_atom_site_aniso_U_11
_atom_site_aniso_U_22
_atom_site_aniso_U_33
_atom_site_aniso_U_23
_atom_site_aniso_U_13
_atom_site_aniso_U_12
Pt1 0.00749(8) 0.00814(8) 0.00924(9) 0.00031(4) 0.00129(5) 0.00050(4)
Cl1 0.0102(4) 0.0130(4) 0.0135(4) 0.0020(3) 0.0025(3) -0.0010(3)
Cl4 0.0121(4) 0.0121(4) 0.0150(4) 0.0000(3) 0.0045(3) -0.0022(3)
Cl6 0.0181(4) 0.0186(4) 0.0121(4) -0.0005(3) 0.0006(3) 0.0007(3)
Cl2 0.0128(4) 0.0127(4) 0.0135(4) -0.0031(3) 0.0014(3) 0.0000(3)
Cl3 0.0128(4) 0.0120(4) 0.0138(4) 0.0021(3) 0.0001(3) 0.0035(3)
Cl5 0.0158(4) 0.0231(5) 0.0325(5) -0.0104(4) -0.0071(4) 0.0002(3)
N1 0.0077(13) 0.0120(13) 0.0119(14) 0.0025(10) 0.0024(10) 0.0008(10)
N2 0.0094(13) 0.0102(12) 0.0085(13) -0.0003(10) 0.0013(10) -0.0019(10)
C9 0.0128(16) 0.0152(16) 0.0083(16) -0.0019(13) 0.0040(12) 0.0012(12)
C5 0.0138(16) 0.0108(15) 0.0108(17) 0.0010(12) 0.0034(12) -0.0004(12)
C10 0.0132(17) 0.0154(15) 0.0122(18) -0.0008(13) 0.0027(13) -0.0017(13)
C6 0.0126(16) 0.0067(14) 0.0143(17) 0.0036(12) -0.0003(12) 0.0017(12)
C2 0.0102(16) 0.0187(17) 0.0111(17) 0.0040(13) 0.0005(12) -0.0023(12)
C7 0.0092(15) 0.0153(16) 0.0098(16) 0.0009(12) -0.0006(12) 0.0004(12)
C3 0.0082(15) 0.0167(17) 0.0155(17) 0.0066(13) 0.0034(12) 0.0016(12)
C4 0.0133(16) 0.0113(15) 0.0131(17) 0.0018(13) 0.0030(13) -0.0002(13)
C8 0.0107(16) 0.0152(16) 0.0159(18) -0.0016(13) -0.0020(13) 0.0008(13)
C1 0.0126(16) 0.0135(16) 0.0110(16) -0.0016(12) 0.0022(12) -0.0048(12)

loop_
_atom_type_symbol
_atom_type_description
_atom_type_scat_dispersion_real
_atom_type_scat_dispersion_imag
_atom_type_scat_source
C C 0.0033 0.0016 'International Tables Vol C Tables 4.2.6.8 and 6.1.1.4'
H H 0.0000 0.0000 'International Tables Vol C Tables 4.2.6.8 and 6.1.1.4'
Cl Cl 0.1484 0.1585 'International Tables Vol C Tables 4.2.6.8 and 6.1.1.4'
N N 0.0061 0.0033 'International Tables Vol C Tables 4.2.6.8 and 6.1.1.4'
Pt Pt -1.7033 8.3905 'International Tables Vol C Tables 4.2.6.8 and 6.1.1.4'

loop_
_exptl_crystal_face_index_h
_exptl_crystal_face_index_k
_exptl_crystal_face_index_l
_exptl_crystal_face_perp_dist
_exptl_oxdiff_crystal_face_indexfrac_h
_exptl_oxdiff_crystal_face_indexfrac_k
_exptl_oxdiff_crystal_face_indexfrac_l
_exptl_oxdiff_crystal_face_x
_exptl_oxdiff_crystal_face_y
_exptl_oxdiff_crystal_face_z
16 0 20 0.0492 16.0155 -0.0247 19.9838 0.1729 0.7697 0.5949
-16 0 -22 0.0555 -16.0161 0.0256 -21.9832 -0.1570 -0.8105 -0.5842
-14 6 19 0.0820 -13.9953 5.9959 19.0197 0.0410 0.1828 -0.9999
4 0 43 0.0426 4.0165 -0.0227 42.9845 -0.2574 0.9678 -0.0532
10 -3 -37 0.0571 9.9901 -2.9890 -37.0034 0.2591 -0.5847 0.7775
16 0 22 0.0496 16.0161 -0.0256 21.9832 0.1570 0.8105 0.5842
3 -1 43 0.0230 3.0150 -1.0200 42.9823 -0.3582 0.9266 -0.0494
-6 -10 -7 0.1451 -6.0157 -9.9745 -7.0218 -0.8703 -0.4644 0.2501
8 -9 -13 0.1183 7.9910 -8.9876 -13.0261 -0.4530 -0.2518 0.8478
19 0 -8 0.0441 19.0078 -0.0156 -8.0096 0.4564 0.2662 0.8751
13 -6 -20 0.1046 12.9944 -5.9945 -20.0188 -0.0537 -0.2258 0.9614
8 -7 -30 0.1014 7.9873 -6.9835 -30.0154 -0.1582 -0.5615 0.8430
-16 0 -21 0.0459 -16.0158 0.0251 -20.9835 -0.1649 -0.7901 -0.5896
-18 1 9 0.0462 -18.0059 1.0125 9.0114 -0.3635 -0.2046 -0.8841
5 5 36 0.0601 5.0198 4.9712 35.9998 0.2195 0.9405 -0.2100
3 10 9 0.1005 3.0147 9.9767 9.0231 0.7924 0.4374 -0.3921
8 -7 -29 0.0946 7.9877 -6.9839 -29.0157 -0.1662 -0.5411 0.8377
-1 1 -44 0.0315 -1.0142 1.0184 -43.9833 0.4075 -0.9018 0.1423
-2 0 -44 0.0199 -2.0158 0.0211 -43.9854 0.3066 -0.9430 0.1461
-4 1 44 0.0147 -3.9865 0.9833 43.9920 -0.3506 0.8260 -0.4566
-1 1 44 0.0384 -0.9849 0.9803 43.9901 -0.2886 0.8938 -0.3251

loop_
_geom_angle_atom_site_label_1
_geom_angle_atom_site_label_2
_geom_angle_atom_site_label_3
_geom_angle
Cl4 Pt1 Cl1 175.84(3)
Cl2 Pt1 Cl1 89.43(3)
Cl2 Pt1 Cl4 87.12(3)
Cl2 Pt1 Cl3 88.66(3)
Cl3 Pt1 Cl1 91.00(3)
Cl3 Pt1 Cl4 91.24(3)
N1 Pt1 Cl1 89.21(7)
N1 Pt1 Cl4 88.75(7)
N1 Pt1 Cl2 94.55(7)
N1 Pt1 Cl3 176.79(7)
N1 Pt1 N2 80.60(10)
N2 Pt1 Cl1 88.72(7)
N2 Pt1 Cl4 94.52(7)
N2 Pt1 Cl2 174.83(7)
N2 Pt1 Cl3 96.20(7)
C5 N1 Pt1 115.0(2)
C1 N1 Pt1 124.3(2)
C1 N1 C5 120.6(3)
C9 N2 Pt1 112.84(17)
C6 N2 Pt1 103.39(17)
C6 N2 C9 107.2(2)
C6 N2 C7 110.9(2)
C7 N2 Pt1 110.79(17)
C7 N2 C9 111.4(2)
N2 C9 C10 114.6(2)
N1 C5 C6 115.7(3)
N1 C5 C4 120.2(3)
C4 C5 C6 124.1(3)
C9 C10 Cl6 111.9(2)
C5 C6 N2 110.5(2)
C1 C2 C3 119.1(3)
N2 C7 C8 114.1(2)
C4 C3 C2 119.6(3)
C3 C4 C5 119.4(3)
C7 C8 Cl5 105.9(2)
N1 C1 C2 121.1(3)

loop_
_geom_bond_atom_site_label_1
_geom_bond_atom_site_label_2
_geom_bond_distance
Pt1 Cl1 2.3286(7)
Pt1 Cl4 2.3183(7)
Pt1 Cl2 2.3165(7)
Pt1 Cl3 2.3178(7)
Pt1 N1 2.027(2)
Pt1 N2 2.155(2)
Cl6 C10 1.800(3)
Cl5 C8 1.800(3)
N1 C5 1.355(4)
N1 C1 1.346(4)
N2 C9 1.520(4)
N2 C6 1.509(4)
N2 C7 1.510(4)
C9 C10 1.521(4)
C5 C6 1.496(4)
C5 C4 1.388(4)
C2 C3 1.387(4)
C2 C1 1.375(4)
C7 C8 1.523(4)
C3 C4 1.378(4)
